data_4310801
loop_
_publ_author_name
'Subrata Kumar Dey'
'Nijhuma Mondal'
'M. Salah El Fallah'
'Ramon Vicente'
'Albert Escuer'
'Xavier Solans'
'M. Font-Bard\'ia'
'T. Matsushita'
'V. Gramlich'
'Samiran Mitra'

_publ_section_title
;
 Crystal Structure and Magnetic Interactions in Nickel(II) Dibridged
 Complexes Formed by Two Azide Groups or by Both Phenolate Oxygen-Azide,
 -Thiocyanate, -Carboxylate, or -Cyanate Groups
;
_journal_name_full 'Inorganic Chemistry'
_journal_page_first 2427
_journal_page_last 2434
_journal_paper_doi 10.1021/ic0352553
_journal_volume 43
_journal_year 2004
_chemical_formula_sum 'C26 H36 N6 Ni2 O8'
_chemical_formula_weight 678.03
_chemical_name_systematic
;
  ?
;
_space_group_IT_number 14
_symmetry_cell_setting monoclinic
_symmetry_space_group_name_Hall '-P 2ybc'
_symmetry_space_group_name_H-M 'P 1 21/c 1'
_atom_sites_solution_hydrogens geom
_atom_sites_solution_primary direct
_atom_sites_solution_secondary difmap
_audit_creation_method SHELXL-97
_cell_angle_alpha 90.00
_cell_angle_beta 104.740(10)
_cell_angle_gamma 90.00
_cell_formula_units_Z 4
_cell_length_a 16.1420(10)
_cell_length_b 13.6980(10)
_cell_length_c 14.0200(10)
_cell_measurement_temperature 293(2)
_cell_volume 2998.0(4)
_computing_structure_refinement 'SHELXL-97 (Sheldrick, 1997)'
_computing_structure_solution 'SHELXS-97 (Sheldrick, 1990)'
_diffrn_ambient_temperature 293(2)
_diffrn_measured_fraction_theta_full 0.817
_diffrn_measured_fraction_theta_max 0.817
_diffrn_radiation_monochromator graphite
_diffrn_radiation_source 'fine-focus sealed tube'
_diffrn_radiation_type MoK\a
_diffrn_radiation_wavelength 0.71069
_diffrn_reflns_av_R_equivalents 0.0385
_diffrn_reflns_av_sigmaI/netI 0.0345
_diffrn_reflns_limit_h_max 20
_diffrn_reflns_limit_h_min -21
_diffrn_reflns_limit_k_max 17
_diffrn_reflns_limit_k_min 0
_diffrn_reflns_limit_l_max 18
_diffrn_reflns_limit_l_min 0
_diffrn_reflns_number 16838
_diffrn_reflns_theta_full 28.42
_diffrn_reflns_theta_max 28.42
_diffrn_reflns_theta_min 2.68
_exptl_absorpt_coefficient_mu 1.313
_exptl_crystal_density_diffrn 1.502
_exptl_crystal_density_method 'not measured'
_exptl_crystal_F_000 1416
_exptl_crystal_size_max 0.2
_exptl_crystal_size_mid 0.1
_exptl_crystal_size_min 0.1
_refine_diff_density_max 1.466
_refine_diff_density_min -0.329
_refine_diff_density_rms 0.057
_refine_ls_extinction_method none
_refine_ls_goodness_of_fit_ref 1.061
_refine_ls_hydrogen_treatment mixed
_refine_ls_matrix_type full
_refine_ls_number_parameters 388
_refine_ls_number_reflns 6422
_refine_ls_number_restraints 0
_refine_ls_restrained_S_all 1.061
_refine_ls_R_factor_all 0.0679
_refine_ls_R_factor_gt 0.0365
_refine_ls_shift/su_max 0.003
_refine_ls_shift/su_mean 0.000
_refine_ls_structure_factor_coef Fsqd
_refine_ls_weighting_details 'w=1/[\s^2^(Fo^2^)+(0.0643P)^2^+0.0000P] where P=(Fo^2^+2Fc^2^)/3'
_refine_ls_weighting_scheme calc
_refine_ls_wR_factor_gt 0.1016
_refine_ls_wR_factor_ref 0.1092
_reflns_number_gt 4553
_reflns_number_total 6422
_reflns_threshold_expression >2sigma(I)
_cod_data_source_file ic0352553si20031030_111114_3.cif
_cod_data_source_block 3
_cod_depositor_comments
;
The following automatic conversions were performed:

'_refine_ls_weighting_scheme' value 'calc
w=1/[\s^2^(Fo^2^)+(0.0643P)^2^+0.0000P] where P=(Fo^2^+2Fc^2^)/3' was
changed to 'calc'. New tag '_refine_ls_weighting_details' was
created. The value of the new tag was set to
'w=1/[\s^2^(Fo^2^)+(0.0643P)^2^+0.0000P] where P=(Fo^2^+2Fc^2^)/3'.

Automatic conversion script
Id: cif_fix_values 3143 2015-03-26 13:38:13Z robertas 
;
_cod_database_code 4310801

loop_
_symmetry_equiv_pos_as_xyz
'x, y, z'
'-x, y+1/2, -z+1/2'
'-x, -y, -z'
'x, -y-1/2, z-1/2'

loop_
_atom_site_label
_atom_site_type_symbol
_atom_site_fract_x
_atom_site_fract_y
_atom_site_fract_z
_atom_site_U_iso_or_equiv
_atom_site_adp_type
_atom_site_occupancy
_atom_site_calc_flag
_atom_site_refinement_flags
_atom_site_disorder_assembly
_atom_site_disorder_group
Ni1 Ni -0.276551(19) -0.09572(2) 0.805389(19) 0.03620(10) Uani 1 d . . .
Ni2 Ni -0.21829(2) 0.08390(2) 0.96591(2) 0.04468(11) Uani 1 d . . .
O1 O -0.0535(2) 0.0599(3) 0.7815(3) 0.1424(13) Uani 1 d . . .
O2 O -0.20247(11) -0.18339(12) 0.90594(11) 0.0469(4) Uani 1 d . . .
O3 O -0.11537(12) -0.27163(14) 1.06289(11) 0.0544(5) Uani 1 d . . .
O4 O -0.3802(2) 0.3212(2) 0.8164(3) 0.1189(11) Uani 1 d . . .
O5 O -0.14327(13) -0.04254(14) 1.04348(13) 0.0599(5) Uani 1 d . . .
O6 O -0.30612(11) -0.02104(11) 0.91548(11) 0.0401(4) Uani 1 d . . .
O7 O -0.38933(11) -0.17441(12) 0.83346(12) 0.0469(4) Uani 1 d . . .
N1 N -0.1780(2) 0.0193(3) 0.8381(3) 0.0360(9) Uani 0.50 d P . .
N1' N -0.1705(3) -0.0344(3) 0.7806(3) 0.0510(11) Uani 0.50 d P . .
N2 N -0.26481(13) -0.18597(15) 0.69808(13) 0.0424(5) Uani 1 d . . .
N3 N -0.36261(13) -0.01902(15) 0.68352(14) 0.0431(5) Uani 1 d . . .
N4 N -0.29235(18) 0.18982(18) 0.88718(18) 0.0654(7) Uani 1 d . . .
N5 N -0.26579(15) 0.10289(16) 1.08476(15) 0.0493(5) Uani 1 d . . .
N6 N -0.12162(18) 0.1858(2) 1.04429(19) 0.0724(7) Uani 1 d . . .
C1 C -0.1227(2) 0.0376(2) 0.8137(2) 0.0554(7) Uani 1 d . . .
C2 C -0.17696(14) -0.27112(18) 0.89346(16) 0.0398(5) Uani 1 d . . .
C3 C -0.13026(16) -0.32423(19) 0.97684(18) 0.0439(6) Uani 1 d . . .
C4 C -0.1044(2) -0.4190(2) 0.9693(2) 0.0592(7) Uani 1 d . . .
H4 H -0.0758 -0.4530 1.0254 0.071 Uiso 1 calc R . .
C5 C -0.1214(2) -0.4638(2) 0.8762(2) 0.0660(8) Uani 1 d . . .
H5 H -0.1040 -0.5279 0.8706 0.079 Uiso 1 calc R . .
C6 C -0.1622(2) -0.4151(2) 0.7965(2) 0.0560(7) Uani 1 d . . .
H6 H -0.1721 -0.4459 0.7355 0.067 Uiso 1 calc R . .
C7 C -0.19109(16) -0.31871(19) 0.80029(17) 0.0441(6) Uani 1 d . . .
C8 C -0.23345(16) -0.27195(19) 0.70906(17) 0.0445(6) Uani 1 d . . .
H8 H -0.2385 -0.3084 0.6519 0.053 Uiso 1 calc R . .
C9 C -0.30428(18) -0.1494(2) 0.59914(16) 0.0510(7) Uani 1 d . . .
H9 H -0.3191 -0.2032 0.5530 0.061 Uiso 1 calc R . .
H9A H -0.2649 -0.1067 0.5771 0.061 Uiso 1 calc R . .
C10 C -0.38343(18) -0.0942(2) 0.60444(18) 0.0509(7) Uani 1 d . . .
H10 H -0.4081 -0.0629 0.5415 0.061 Uiso 1 calc R . .
H10A H -0.4255 -0.1393 0.6177 0.061 Uiso 1 calc R . .
C12 C -0.3239(2) 0.0667(2) 0.65025(19) 0.0563(7) Uani 1 d . . .
H12 H -0.3504 0.0783 0.5817 0.068 Uiso 1 calc R . .
H12B H -0.2637 0.0557 0.6590 0.068 Uiso 1 calc R . .
H12A H -0.3322 0.1226 0.6881 0.068 Uiso 1 calc R . .
C11 C -0.44302(19) 0.0128(2) 0.7080(2) 0.0618(8) Uani 1 d . . .
H11 H -0.4833 0.0348 0.6491 0.074 Uiso 1 calc R . .
H11A H -0.4305 0.0652 0.7549 0.074 Uiso 1 calc R . .
H11B H -0.4670 -0.0410 0.7357 0.074 Uiso 1 calc R . .
C13 C -0.0643(2) -0.3156(3) 1.14945(19) 0.0681(9) Uani 1 d . . .
H13 H -0.0207 -0.2707 1.1822 0.082 Uiso 1 calc R . .
H13A H -0.0380 -0.3736 1.1321 0.082 Uiso 1 calc R . .
H13B H -0.0996 -0.3324 1.1927 0.082 Uiso 1 calc R . .
C14 C -0.3348(2) 0.2527(3) 0.8539(2) 0.0646(8) Uani 1 d . . .
C15 C -0.35997(15) -0.05942(18) 0.96215(15) 0.0373(5) Uani 1 d . . .
C16 C -0.40775(15) -0.14172(18) 0.91939(17) 0.0408(5) Uani 1 d . . .
C17 C -0.46858(18) -0.1831(2) 0.9610(2) 0.0540(7) Uani 1 d . . .
H17 H -0.5008 -0.2359 0.9304 0.065 Uiso 1 calc R . .
C18 C -0.48156(19) -0.1468(2) 1.0464(2) 0.0595(8) Uani 1 d . . .
H18 H -0.5231 -0.1741 1.0736 0.071 Uiso 1 calc R . .
C19 C -0.4332(2) -0.0701(2) 1.0921(2) 0.0562(7) Uani 1 d . . .
H19 H -0.4416 -0.0472 1.1513 0.067 Uiso 1 calc R . .
C20 C -0.37156(17) -0.02496(18) 1.05280(16) 0.0438(6) Uani 1 d . . .
C21 C -0.32477(19) 0.0556(2) 1.10672(18) 0.0519(7) Uani 1 d . . .
H21 H -0.3399 0.0746 1.1637 0.062 Uiso 1 calc R . .
C22 C -0.2236(3) 0.1820(3) 1.1474(3) 0.0841(11) Uani 1 d . . .
H22 H -0.2528 0.2429 1.1252 0.101 Uiso 1 calc R . .
H22A H -0.2269 0.1705 1.2146 0.101 Uiso 1 calc R . .
C23 C -0.1368(4) 0.1898(6) 1.1455(4) 0.128(4) Uani 1 d . . .
H23 H -0.1049 0.1374 1.1848 0.250 Uiso 1 calc R . .
H23A H -0.1142 0.2510 1.1763 0.250 Uiso 1 calc R . .
C24 C -0.0327(3) 0.1522(4) 1.0624(4) 0.066(2) Uani 1 d . . .
H24 H -0.0273 0.0890 1.0930 0.164 Uiso 1 calc R . .
H24A H 0.0045 0.1975 1.1052 0.164 Uiso 1 calc R . .
H24B H -0.0170 0.1480 1.0009 0.164 Uiso 1 calc R . .
C25 C -0.1225(3) 0.2796(3) 0.9973(4) 0.096(2) Uani 1 d . . .
H25 H -0.1790 0.3070 0.9843 0.163 Uiso 1 calc R . .
H25A H -0.1065 0.2717 0.9363 0.163 Uiso 1 calc R . .
H25B H -0.0826 0.3225 1.0399 0.163 Uiso 1 calc R . .
C26 C -0.41951(19) -0.2688(2) 0.7996(2) 0.0593(7) Uani 1 d . . .
H26 H -0.4031 -0.2834 0.7400 0.071 Uiso 1 calc R . .
H26A H -0.4808 -0.2705 0.7869 0.071 Uiso 1 calc R . .
H26B H -0.3951 -0.3164 0.8491 0.071 Uiso 1 calc R . .
O1W O -0.3317(2) -0.4929(2) 0.8923(3) 0.1372(13) Uani 1 d . . .

loop_
_atom_site_aniso_label
_atom_site_aniso_U_11
_atom_site_aniso_U_22
_atom_site_aniso_U_33
_atom_site_aniso_U_23
_atom_site_aniso_U_13
_atom_site_aniso_U_12
Ni1 0.03920(19) 0.03695(19) 0.03297(16) 0.00011(11) 0.01012(12) 0.00028(13)
Ni2 0.0489(2) 0.0432(2) 0.04304(19) -0.00024(13) 0.01377(14) 0.00081(14)
O1 0.119(3) 0.136(3) 0.202(4) -0.018(3) 0.097(3) -0.023(2)
O2 0.0535(11) 0.0420(11) 0.0397(8) -0.0009(7) 0.0018(7) 0.0104(8)
O3 0.0595(12) 0.0621(12) 0.0378(9) 0.0047(8) 0.0055(7) 0.0128(9)
O4 0.094(2) 0.079(2) 0.164(3) 0.0306(19) -0.0038(19) 0.0217(17)
O5 0.0627(13) 0.0525(12) 0.0575(11) -0.0101(9) 0.0024(9) 0.0106(10)
O6 0.0521(10) 0.0316(9) 0.0414(8) -0.0025(6) 0.0205(7) -0.0048(7)
O7 0.0527(11) 0.0426(10) 0.0466(9) -0.0064(7) 0.0153(8) -0.0121(8)
N1 0.029(2) 0.049(3) 0.0326(19) 0.0032(17) 0.0131(16) -0.0036(17)
N1' 0.038(3) 0.060(3) 0.058(3) -0.015(2) 0.019(2) -0.015(2)
N2 0.0453(13) 0.0452(13) 0.0361(10) -0.0013(8) 0.0096(8) 0.0076(10)
N3 0.0457(13) 0.0379(12) 0.0449(11) 0.0029(8) 0.0099(9) 0.0042(9)
N4 0.0726(18) 0.0429(15) 0.0705(15) 0.0100(12) -0.0005(13) 0.0036(13)
N5 0.0580(15) 0.0476(14) 0.0435(11) -0.0102(9) 0.0152(10) 0.0018(11)
N6 0.0739(19) 0.0697(19) 0.0684(16) 0.0035(13) 0.0084(13) -0.0203(15)
C1 0.064(2) 0.0460(18) 0.0628(17) -0.0023(13) 0.0280(15) -0.0061(14)
C2 0.0315(13) 0.0417(15) 0.0455(12) -0.0057(10) 0.0085(9) 0.0006(10)
C3 0.0385(14) 0.0412(15) 0.0505(13) 0.0031(10) 0.0089(10) -0.0008(11)
C4 0.0542(19) 0.0532(19) 0.0681(18) 0.0118(13) 0.0117(14) 0.0103(14)
C5 0.077(2) 0.0468(19) 0.076(2) 0.0044(14) 0.0213(16) 0.0210(16)
C6 0.066(2) 0.0450(17) 0.0587(16) -0.0115(12) 0.0193(14) 0.0065(13)
C7 0.0410(14) 0.0477(16) 0.0446(13) -0.0055(10) 0.0126(10) 0.0012(11)
C8 0.0430(15) 0.0477(17) 0.0437(12) -0.0090(10) 0.0128(10) -0.0046(12)
C9 0.0594(17) 0.0592(18) 0.0311(11) -0.0061(10) 0.0051(10) 0.0105(14)
C10 0.0493(17) 0.0590(18) 0.0397(12) 0.0018(11) 0.0028(11) -0.0003(13)
C12 0.069(2) 0.0490(17) 0.0463(14) 0.0136(12) 0.0057(13) -0.0072(14)
C11 0.061(2) 0.060(2) 0.0609(16) 0.0025(13) 0.0094(14) 0.0189(15)
C13 0.065(2) 0.084(2) 0.0494(15) 0.0115(15) 0.0022(13) 0.0153(17)
C14 0.0550(19) 0.066(2) 0.0674(18) 0.0067(16) 0.0062(14) -0.0142(17)
C15 0.0404(14) 0.0402(14) 0.0316(11) 0.0035(9) 0.0096(9) 0.0061(11)
C16 0.0368(14) 0.0432(15) 0.0435(12) 0.0080(10) 0.0125(10) 0.0058(11)
C17 0.0476(17) 0.0521(18) 0.0620(16) 0.0107(13) 0.0135(12) -0.0054(13)
C18 0.0505(18) 0.069(2) 0.0645(17) 0.0190(15) 0.0254(13) 0.0014(15)
C19 0.0568(18) 0.069(2) 0.0497(14) 0.0165(13) 0.0257(12) 0.0176(15)
C20 0.0507(16) 0.0466(16) 0.0382(12) 0.0062(10) 0.0190(10) 0.0118(12)
C21 0.0634(19) 0.0555(17) 0.0404(13) 0.0007(12) 0.0200(12) 0.0171(15)
C22 0.111(3) 0.071(2) 0.077(2) -0.0367(18) 0.036(2) -0.014(2)
C23 0.126(6) 0.121(10) 0.069(5) -0.042(6) 0.041(4) -0.027(7)
C24 0.062(3) 0.092(4) 0.072(5) 0.029(4) -0.029(3) -0.026(3)
C25 0.087(4) 0.068(3) 0.089(4) 0.041(3) -0.040(3) -0.048(3)
C26 0.0631(19) 0.0533(18) 0.0622(16) -0.0156(13) 0.0171(13) -0.0198(15)
O1W 0.139(3) 0.112(3) 0.181(3) -0.018(2) 0.077(3) -0.017(2)

loop_
_atom_type_symbol
_atom_type_description
_atom_type_scat_dispersion_real
_atom_type_scat_dispersion_imag
_atom_type_scat_source
C C 0.0033 0.0016 'International Tables Vol C Tables 4.2.6.8 and 6.1.1.4'
H H 0.0000 0.0000 'International Tables Vol C Tables 4.2.6.8 and 6.1.1.4'
N N 0.0061 0.0033 'International Tables Vol C Tables 4.2.6.8 and 6.1.1.4'
Ni Ni 0.3393 1.1124 'International Tables Vol C Tables 4.2.6.8 and 6.1.1.4'
O O 0.0106 0.0060 'International Tables Vol C Tables 4.2.6.8 and 6.1.1.4'

loop_
_geom_angle_atom_site_label_1
_geom_angle_atom_site_label_2
_geom_angle_atom_site_label_3
_geom_angle
_geom_angle_site_symmetry_1
_geom_angle_site_symmetry_3
_geom_angle_publ_flag
N2 Ni1 O2 90.29(7) . . ?
N2 Ni1 O6 169.45(8) . . ?
O2 Ni1 O6 88.89(7) . . ?
N2 Ni1 N1' 83.13(14) . . ?
O2 Ni1 N1' 89.42(15) . . ?
O6 Ni1 N1' 107.37(13) . . ?
N2 Ni1 N3 82.60(8) . . ?
O2 Ni1 N3 171.84(7) . . ?
O6 Ni1 N3 97.37(7) . . ?
N1' Ni1 N3 93.67(14) . . ?
N2 Ni1 N1 113.50(11) . . ?
O2 Ni1 N1 90.71(11) . . ?
O6 Ni1 N1 77.03(11) . . ?
N1' Ni1 N1 30.40(15) . . ?
N3 Ni1 N1 95.78(11) . . ?
N2 Ni1 O7 94.13(7) . . ?
O2 Ni1 O7 87.37(7) . . ?
O6 Ni1 O7 75.33(6) . . ?
N1' Ni1 O7 175.77(15) . . ?
N3 Ni1 O7 89.16(7) . . ?
N1 Ni1 O7 152.33(11) . . ?
O6 Ni2 N4 93.14(9) . . ?
O6 Ni2 N5 90.02(8) . . ?
N4 Ni2 N5 93.56(10) . . ?
O6 Ni2 N6 170.39(8) . . ?
N4 Ni2 N6 93.68(11) . . ?
N5 Ni2 N6 82.80(10) . . ?
O6 Ni2 O5 82.16(7) . . ?
N4 Ni2 O5 174.95(9) . . ?
N5 Ni2 O5 88.32(8) . . ?
N6 Ni2 O5 91.21(9) . . ?
O6 Ni2 N1 76.06(11) . . ?
N4 Ni2 N1 95.65(13) . . ?
N5 Ni2 N1 163.68(12) . . ?
N6 Ni2 N1 109.96(13) . . ?
O5 Ni2 N1 81.46(11) . . ?
C2 O2 Ni1 127.94(14) . . ?
C3 O3 C13 117.6(2) . . ?
C15 O6 Ni1 119.50(14) . . ?
C15 O6 Ni2 127.00(14) . . ?
Ni1 O6 Ni2 110.44(7) . . ?
C16 O7 C26 116.95(19) . . ?
C16 O7 Ni1 111.20(14) . . ?
C26 O7 Ni1 127.28(15) . . ?
C1 N1 N1' 70.7(3) . . ?
C1 N1 Ni1 136.2(4) . . ?
N1' N1 Ni1 65.5(3) . . ?
C1 N1 Ni2 127.1(3) . . ?
N1' N1 Ni2 160.4(4) . . ?
Ni1 N1 Ni2 96.20(14) . . ?
N1 N1' C1 52.6(3) . . ?
N1 N1' Ni1 84.1(3) . . ?
C1 N1' Ni1 136.7(3) . . ?
C8 N2 C9 119.7(2) . . ?
C8 N2 Ni1 126.34(16) . . ?
C9 N2 Ni1 113.70(16) . . ?
C12 N3 C10 110.6(2) . . ?
C12 N3 C11 107.8(2) . . ?
C10 N3 C11 109.2(2) . . ?
C12 N3 Ni1 113.51(16) . . ?
C10 N3 Ni1 103.22(14) . . ?
C11 N3 Ni1 112.31(15) . . ?
C14 N4 Ni2 171.7(3) . . ?
C21 N5 C22 120.4(2) . . ?
C21 N5 Ni2 127.42(18) . . ?
C22 N5 Ni2 112.2(2) . . ?
C25 N6 C24 104.7(4) . . ?
C25 N6 C23 114.5(5) . . ?
C24 N6 C23 103.6(4) . . ?
C25 N6 Ni2 114.8(2) . . ?
C24 N6 Ni2 115.6(3) . . ?
C23 N6 Ni2 103.5(2) . . ?
N1 C1 N1' 56.7(3) . . ?
N1 C1 O1 179.1(4) . . ?
N1' C1 O1 122.4(3) . . ?
O2 C2 C3 119.0(2) . . ?
O2 C2 C7 124.4(2) . . ?
C3 C2 C7 116.6(2) . . ?
O3 C3 C4 125.0(2) . . ?
O3 C3 C2 113.1(2) . . ?
C4 C3 C2 121.9(2) . . ?
C3 C4 C5 119.6(3) . . ?
C3 C4 H4 120.2 . . ?
C5 C4 H4 120.2 . . ?
C6 C5 C4 120.1(3) . . ?
C6 C5 H5 120.0 . . ?
C4 C5 H5 120.0 . . ?
C5 C6 C7 122.6(3) . . ?
C5 C6 H6 118.7 . . ?
C7 C6 H6 118.7 . . ?
C6 C7 C2 119.2(2) . . ?
C6 C7 C8 118.1(2) . . ?
C2 C7 C8 122.7(2) . . ?
N2 C8 C7 127.1(2) . . ?
N2 C8 H8 116.5 . . ?
C7 C8 H8 116.5 . . ?
N2 C9 C10 107.26(19) . . ?
N2 C9 H9 110.3 . . ?
C10 C9 H9 110.3 . . ?
N2 C9 H9A 110.3 . . ?
C10 C9 H9A 110.3 . . ?
H9 C9 H9A 108.5 . . ?
N3 C10 C9 110.6(2) . . ?
N3 C10 H10 109.5 . . ?
C9 C10 H10 109.5 . . ?
N3 C10 H10A 109.5 . . ?
C9 C10 H10A 109.5 . . ?
H10 C10 H10A 108.1 . . ?
N3 C12 H12 109.5 . . ?
N3 C12 H12B 109.5 . . ?
H12 C12 H12B 109.5 . . ?
N3 C12 H12A 109.5 . . ?
H12 C12 H12A 109.5 . . ?
H12B C12 H12A 109.5 . . ?
N3 C11 H11 109.5 . . ?
N3 C11 H11A 109.5 . . ?
H11 C11 H11A 109.5 . . ?
N3 C11 H11B 109.5 . . ?
H11 C11 H11B 109.5 . . ?
H11A C11 H11B 109.5 . . ?
O3 C13 H13 109.5 . . ?
O3 C13 H13A 109.5 . . ?
H13 C13 H13A 109.5 . . ?
O3 C13 H13B 109.5 . . ?
H13 C13 H13B 109.5 . . ?
H13A C13 H13B 109.5 . . ?
N4 C14 O4 178.8(4) . . ?
O6 C15 C16 117.67(19) . . ?
O6 C15 C20 124.5(2) . . ?
C16 C15 C20 117.8(2) . . ?
C17 C16 O7 124.4(2) . . ?
C17 C16 C15 121.2(2) . . ?
O7 C16 C15 114.36(19) . . ?
C18 C17 C16 120.4(3) . . ?
C18 C17 H17 119.8 . . ?
C16 C17 H17 119.8 . . ?
C17 C18 C19 119.7(3) . . ?
C17 C18 H18 120.2 . . ?
C19 C18 H18 120.2 . . ?
C18 C19 C20 122.3(2) . . ?
C18 C19 H19 118.8 . . ?
C20 C19 H19 118.8 . . ?
C19 C20 C15 118.5(3) . . ?
C19 C20 C21 117.6(2) . . ?
C15 C20 C21 123.9(2) . . ?
N5 C21 C20 126.7(2) . . ?
N5 C21 H21 116.7 . . ?
C20 C21 H21 116.7 . . ?
C23 C22 N5 111.1(3) . . ?
C23 C22 H22 109.4 . . ?
N5 C22 H22 109.4 . . ?
C23 C22 H22A 109.4 . . ?
N5 C22 H22A 109.4 . . ?
H22 C22 H22A 108.0 . . ?
C22 C23 N6 114.6(4) . . ?
C22 C23 H23 108.6 . . ?
N6 C23 H23 108.6 . . ?
C22 C23 H23A 108.6 . . ?
N6 C23 H23A 108.6 . . ?
H23 C23 H23A 107.6 . . ?
N6 C24 H24 109.5 . . ?
N6 C24 H24A 109.5 . . ?
H24 C24 H24A 109.5 . . ?
N6 C24 H24B 109.5 . . ?
H24 C24 H24B 109.5 . . ?
H24A C24 H24B 109.5 . . ?
N6 C25 H25 109.5 . . ?
N6 C25 H25A 109.5 . . ?
H25 C25 H25A 109.5 . . ?
N6 C25 H25B 109.5 . . ?
H25 C25 H25B 109.5 . . ?
H25A C25 H25B 109.5 . . ?
O7 C26 H26 109.5 . . ?
O7 C26 H26A 109.5 . . ?
H26 C26 H26A 109.5 . . ?
O7 C26 H26B 109.5 . . ?
H26 C26 H26B 109.5 . . ?
H26A C26 H26B 109.5 . . ?

loop_
_geom_bond_atom_site_label_1
_geom_bond_atom_site_label_2
_geom_bond_distance
_geom_bond_site_symmetry_2
_geom_bond_publ_flag
Ni1 N2 1.9932(19) . ?
Ni1 O2 2.0003(16) . ?
Ni1 O6 2.0079(15) . ?
Ni1 N1' 2.015(4) . ?
Ni1 N3 2.1783(19) . ?
Ni1 N1 2.203(4) . ?
Ni1 O7 2.2351(17) . ?
Ni2 O6 2.0165(16) . ?
Ni2 N4 2.020(2) . ?
Ni2 N5 2.021(2) . ?
Ni2 N6 2.172(3) . ?
Ni2 O5 2.2313(19) . ?
Ni2 N1 2.238(4) . ?
O1 C1 1.342(4) . ?
O2 C2 1.296(3) . ?
O3 C3 1.373(3) . ?
O3 C13 1.416(3) . ?
O4 C14 1.223(4) . ?
O6 C15 1.323(3) . ?
O7 C16 1.387(3) . ?
O7 C26 1.420(3) . ?
N1 C1 1.065(4) . ?
N1 N1' 1.121(5) . ?
N1' C1 1.265(5) . ?
N2 C8 1.276(3) . ?
N2 C9 1.460(3) . ?
N3 C12 1.462(3) . ?
N3 C10 1.488(3) . ?
N3 C11 1.490(3) . ?
N4 C14 1.125(4) . ?
N5 C21 1.253(4) . ?
N5 C22 1.452(4) . ?
N6 C25 1.443(5) . ?
N6 C24 1.467(5) . ?
N6 C23 1.501(5) . ?
C2 C3 1.420(3) . ?
C2 C7 1.425(3) . ?
C3 C4 1.376(4) . ?
C4 C5 1.404(4) . ?
C4 H4 0.9300 . ?
C5 C6 1.325(4) . ?
C5 H5 0.9300 . ?
C6 C7 1.406(4) . ?
C6 H6 0.9300 . ?
C7 C8 1.438(3) . ?
C8 H8 0.9300 . ?
C9 C10 1.502(4) . ?
C9 H9 0.9700 . ?
C9 H9A 0.9700 . ?
C10 H10 0.9700 . ?
C10 H10A 0.9700 . ?
C12 H12 0.9600 . ?
C12 H12B 0.9600 . ?
C12 H12A 0.9600 . ?
C11 H11 0.9600 . ?
C11 H11A 0.9600 . ?
C11 H11B 0.9600 . ?
C13 H13 0.9600 . ?
C13 H13A 0.9600 . ?
C13 H13B 0.9600 . ?
C15 C16 1.411(4) . ?
C15 C20 1.412(3) . ?
C16 C17 1.384(3) . ?
C17 C18 1.362(4) . ?
C17 H17 0.9300 . ?
C18 C19 1.366(4) . ?
C18 H18 0.9300 . ?
C19 C20 1.398(4) . ?
C19 H19 0.9300 . ?
C20 C21 1.439(4) . ?
C21 H21 0.9300 . ?
C22 C23 1.412(6) . ?
C22 H22 0.9700 . ?
C22 H22A 0.9700 . ?
C23 H23 0.9700 . ?
C23 H23A 0.9700 . ?
C24 H24 0.9600 . ?
C24 H24A 0.9600 . ?
C24 H24B 0.9600 . ?
C25 H25 0.9600 . ?
C25 H25A 0.9600 . ?
C25 H25B 0.9600 . ?
C26 H26 0.9600 . ?
C26 H26A 0.9600 . ?
C26 H26B 0.9600 . ?
